data_7214913
loop_
_publ_author_name
'Zhang, Jun'
'Xue, Yun-Shan'
'Li, Yi-Zhi'
'Du, Hong-Bin'
'You, Xiao-Zeng'

_publ_section_title
;
 Four cluster-based coordination polymers built on a semirigid tripod
 tricarboxylate ligand
;
_journal_issue 23
_journal_name_full CrystEngComm
_journal_page_first 8215
_journal_paper_doi 10.1039/c2ce26327k
_journal_volume 14
_journal_year 2012
_chemical_formula_moiety 'C144 H138 Co7 N4 O46, 2(O0.50), 2(O0.50), 5.2(O0.50), 4.8(O)'
_chemical_formula_sum 'C144 H168 Co7 N4 O57'
_chemical_formula_weight 3249.10
_chemical_name_systematic
;
?
;
_space_group_IT_number 2
_symmetry_cell_setting triclinic
_symmetry_space_group_name_Hall '-P 1'
_symmetry_space_group_name_H-M 'P -1'
_atom_sites_solution_hydrogens geom
_atom_sites_solution_primary direct
_atom_sites_solution_secondary difmap
_audit_creation_method SHELXL-97
_cell_angle_alpha 67.0710(10)
_cell_angle_beta 76.394(2)
_cell_angle_gamma 64.9000(10)
_cell_formula_units_Z 1
_cell_length_a 15.2234(12)
_cell_length_b 17.3461(12)
_cell_length_c 20.4722(16)
_cell_measurement_reflns_used 1353
_cell_measurement_temperature 123(2)
_cell_measurement_theta_max 17.449
_cell_measurement_theta_min 2.184
_cell_volume 4492.8(6)
_computing_cell_refinement SMART
_computing_data_collection 'SMART (Bruker, 2000)'
_computing_data_reduction 'SAINT (Bruker, 2000)'
_computing_molecular_graphics SHELXTL
_computing_publication_material SHELXTL
_computing_structure_refinement SHELXTL
_computing_structure_solution 'SHELXTL (Bruker, 2000)'
_diffrn_ambient_temperature 123(2)
_diffrn_measured_fraction_theta_full 0.979
_diffrn_measured_fraction_theta_max 0.979
_diffrn_measurement_device_type 'Bruker Smart Apex CCD'
_diffrn_measurement_method 'phi and omega scans'
_diffrn_radiation_monochromator graphite
_diffrn_radiation_source 'sealed tube'
_diffrn_radiation_type MoK\a
_diffrn_radiation_wavelength 0.71073
_diffrn_reflns_av_R_equivalents 0.0210
_diffrn_reflns_av_sigmaI/netI 0.0396
_diffrn_reflns_limit_h_max 17
_diffrn_reflns_limit_h_min -18
_diffrn_reflns_limit_k_max 21
_diffrn_reflns_limit_k_min -21
_diffrn_reflns_limit_l_max 25
_diffrn_reflns_limit_l_min -21
_diffrn_reflns_number 24558
_diffrn_reflns_theta_full 26.00
_diffrn_reflns_theta_max 26.00
_diffrn_reflns_theta_min 1.76
_exptl_absorpt_coefficient_mu 0.707
_exptl_absorpt_correction_T_max 0.8600
_exptl_absorpt_correction_T_min 0.8266
_exptl_absorpt_correction_type multi-scan
_exptl_absorpt_process_details 'SADABS; Bruker, 2000'
_exptl_crystal_colour violet
_exptl_crystal_density_diffrn 1.212
_exptl_crystal_density_method 'not measured'
_exptl_crystal_description block
_exptl_crystal_F_000 1675.0
_exptl_crystal_size_max 0.28
_exptl_crystal_size_mid 0.24
_exptl_crystal_size_min 0.22
_refine_diff_density_max 0.674
_refine_diff_density_min -0.595
_refine_diff_density_rms 0.047
_refine_ls_extinction_method none
_refine_ls_goodness_of_fit_ref 1.046
_refine_ls_hydrogen_treatment constr
_refine_ls_matrix_type fullcycle
_refine_ls_number_parameters 1032
_refine_ls_number_reflns 17287
_refine_ls_number_restraints 0
_refine_ls_restrained_S_all 1.046
_refine_ls_R_factor_all 0.0580
_refine_ls_R_factor_gt 0.0419
_refine_ls_shift/su_max 0.000
_refine_ls_shift/su_mean 0.000
_refine_ls_structure_factor_coef Fsqd
_refine_ls_weighting_details 'calc w=1/[\s^2^(Fo^2^)+(0.0315P)^2^+2.4302P] where P=(Fo^2^+2Fc^2^)/3'
_refine_ls_weighting_scheme calc
_refine_ls_wR_factor_gt 0.0835
_refine_ls_wR_factor_ref 0.0870
_reflns_number_gt 13562
_reflns_number_total 17287
_reflns_threshold_expression >2sigma(I)
_cod_data_source_file c2ce26327k.txt
_cod_data_source_block 3
_cod_depositor_comments
;
The following automatic conversions were performed:

'_symmetry_cell_setting' value 'Triclinic' changed to 'triclinic'
according to
/usr/data/users/saulius/automatic-downloads/retrospective/RSC/lib/dictionaries/cif_core.dic
dictionary named 'cif_core.dic' version 2.4.2 from 2011-04-26.

Automatic conversion script
Id: cif_fix_values 2281 2013-09-26 08:29:07Z andrius 
;
_cod_database_code 7214913

loop_
_symmetry_equiv_pos_as_xyz
'x, y, z'
'-x, -y, -z'

loop_
_atom_site_label
_atom_site_type_symbol
_atom_site_fract_x
_atom_site_fract_y
_atom_site_fract_z
_atom_site_U_iso_or_equiv
_atom_site_adp_type
_atom_site_occupancy
_atom_site_symmetry_multiplicity
_atom_site_calc_flag
_atom_site_refinement_flags
C1 C 0.35722(19) 0.83995(18) 1.49052(13) 0.0427(6) Uani 1 1 d .
C2 C 0.36222(18) 0.88595(16) 1.41285(13) 0.0388(6) Uani 1 1 d .
C3 C 0.45134(17) 0.88040(16) 1.37236(12) 0.0348(5) Uani 1 1 d .
H3 H 0.5105 0.8447 1.3946 0.042 Uiso 1 1 calc R
C4 C 0.45351(18) 0.92591(16) 1.30126(13) 0.0374(5) Uani 1 1 d .
H4 H 0.5138 0.9271 1.2753 0.045 Uiso 1 1 calc R
C5 C 0.37005(17) 0.97029(16) 1.26611(12) 0.0349(5) Uani 1 1 d .
C6 C 0.28241(18) 0.97448(16) 1.30328(13) 0.0384(6) Uani 1 1 d .
H6 H 0.2249 1.0033 1.2790 0.046 Uiso 1 1 calc R
C7 C 0.27739(18) 0.93642(16) 1.37696(13) 0.0388(6) Uani 1 1 d .
H7 H 0.2156 0.9447 1.4033 0.047 Uiso 1 1 calc R
C8 C 0.29652(18) 1.05207(17) 1.15723(13) 0.0413(6) Uani 1 1 d .
H8A H 0.2519 1.1074 1.1684 0.050 Uiso 1 1 calc R
H8B H 0.2614 1.0109 1.1692 0.050 Uiso 1 1 calc R
C9 C 0.33622(17) 1.07503(16) 1.07787(12) 0.0344(5) Uani 1 1 d .
C10 C 0.35215(17) 1.01866(16) 1.03858(12) 0.0360(5) Uani 1 1 d .
C11 C 0.38563(17) 1.04600(16) 0.96494(12) 0.0345(5) Uani 1 1 d .
C12 C 0.40177(17) 1.12488(16) 0.93419(13) 0.0364(5) Uani 1 1 d .
C13 C 0.38795(18) 1.17734(16) 0.97473(13) 0.0373(6) Uani 1 1 d .
C14 C 0.35709(18) 1.15139(16) 1.04635(13) 0.0386(6) Uani 1 1 d .
C15 C 0.33257(17) 1.21370(16) 1.08985(13) 0.0364(5) Uani 1 1 d .
H15B H 0.3615 1.1786 1.1355 0.055 Uiso 1 1 calc R
H15C H 0.2618 1.2411 1.0984 0.055 Uiso 1 1 calc R
H15A H 0.3588 1.2612 1.0634 0.055 Uiso 1 1 calc R
C16 C 0.33358(18) 0.92858(16) 1.07091(13) 0.0383(6) Uani 1 1 d .
H16B H 0.2837 0.9325 1.0457 0.058 Uiso 1 1 calc R
H16C H 0.3113 0.9182 1.1215 0.058 Uiso 1 1 calc R
H16A H 0.3941 0.8785 1.0658 0.058 Uiso 1 1 calc R
C17 C 0.40540(17) 0.98778(16) 0.92024(13) 0.0358(5) Uani 1 1 d .
H17A H 0.4603 0.9932 0.8839 0.043 Uiso 1 1 calc R
H17B H 0.4224 0.9238 0.9505 0.043 Uiso 1 1 calc R
C18 C 0.42629(17) 1.15805(16) 0.85431(12) 0.0351(5) Uani 1 1 d .
H18A H 0.4023 1.2241 0.8369 0.053 Uiso 1 1 calc R
H18B H 0.3954 1.1377 0.8307 0.053 Uiso 1 1 calc R
H18C H 0.4970 1.1338 0.8437 0.053 Uiso 1 1 calc R
C19 C 0.41964(18) 1.25693(17) 0.93924(13) 0.0403(6) Uani 1 1 d .
H19A H 0.4415 1.2710 0.9736 0.048 Uiso 1 1 calc R
H19B H 0.4713 1.2480 0.9001 0.048 Uiso 1 1 calc R
C20 C 0.32772(17) 1.40372(15) 0.85943(12) 0.0315(5) Uani 1 1 d .
C21 C 0.41076(18) 1.42487(16) 0.83794(12) 0.0359(5) Uani 1 1 d .
H21 H 0.4691 1.3848 0.8604 0.043 Uiso 1 1 calc R
C22 C 0.40843(18) 1.50469(16) 0.78362(13) 0.0366(5) Uani 1 1 d .
H22 H 0.4652 1.5191 0.7689 0.044 Uiso 1 1 calc R
C23 C 0.32307(19) 1.56336(18) 0.75079(13) 0.0435(6) Uani 1 1 d .
C24 C 0.24003(19) 1.54221(16) 0.77228(14) 0.0424(6) Uani 1 1 d .
H24 H 0.1817 1.5823 0.7498 0.051 Uiso 1 1 calc R
C25 C 0.24236(19) 1.46239(18) 0.82660(14) 0.0463(7) Uani 1 1 d .
H25 H 0.1856 1.4479 0.8413 0.056 Uiso 1 1 calc R
C26 C 0.32549(18) 1.64639(16) 0.69158(12) 0.0356(5) Uani 1 1 d .
C27 C 0.32177(17) 0.98423(16) 0.83690(13) 0.0339(5) Uani 1 1 d .
C28 C 0.40399(19) 0.92028(17) 0.81550(13) 0.0419(6) Uani 1 1 d .
H28 H 0.4642 0.9000 0.8345 0.050 Uiso 1 1 calc R
C29 C 0.39818(18) 0.88600(17) 0.76624(13) 0.0396(6) Uani 1 1 d .
H29 H 0.4544 0.8423 0.7516 0.048 Uiso 1 1 calc R
C30 C 0.31014(17) 0.91569(16) 0.73838(13) 0.0352(5) Uani 1 1 d .
C31 C 0.22791(17) 0.97965(16) 0.75978(13) 0.0351(5) Uani 1 1 d .
H31 H 0.1677 0.9999 0.7407 0.042 Uiso 1 1 calc R
C32 C 0.23373(17) 1.01392(16) 0.80904(12) 0.0335(5) Uani 1 1 d .
H32 H 0.1775 1.0576 0.8237 0.040 Uiso 1 1 calc R
C33 C 0.29980(18) 0.87928(16) 0.68686(13) 0.0370(5) Uani 1 1 d .
C34 C 0.81562(17) 0.62614(15) 0.40510(11) 0.0304(5) Uani 1 1 d .
C35 C 0.84648(17) 0.65196(15) 0.32774(11) 0.0317(5) Uani 1 1 d .
C36 C 0.93176(17) 0.59627(16) 0.30101(12) 0.0355(5) Uani 1 1 d .
H36 H 0.9727 0.5425 0.3326 0.043 Uiso 1 1 calc R
C37 C 0.95711(17) 0.61920(15) 0.22809(12) 0.0315(5) Uani 1 1 d .
H37 H 1.0154 0.5811 0.2098 0.038 Uiso 1 1 calc R
C38 C 0.89717(18) 0.69784(16) 0.18190(12) 0.0356(5) Uani 1 1 d .
C39 C 0.81189(18) 0.75354(17) 0.20864(13) 0.0409(6) Uani 1 1 d .
H39 H 0.7709 0.8073 0.1771 0.049 Uiso 1 1 calc R
C40 C 0.78654(18) 0.73060(16) 0.28156(12) 0.0359(5) Uani 1 1 d .
H40 H 0.7283 0.7687 0.2998 0.043 Uiso 1 1 calc R
C41 C 0.85976(18) 0.78347(17) 0.05969(12) 0.0382(6) Uani 1 1 d .
H41A H 0.8257 0.8392 0.0725 0.046 Uiso 1 1 calc R
H41B H 0.8108 0.7586 0.0622 0.046 Uiso 1 1 calc R
C42 C 0.90652(17) 0.80518(15) -0.01346(12) 0.0308(5) Uani 1 1 d .
C43 C 0.92349(17) 0.75503(16) -0.05662(12) 0.0322(5) Uani 1 1 d .
C44 C 0.95506(17) 0.78591(16) -0.12765(12) 0.0327(5) Uani 1 1 d .
C45 C 0.96699(18) 0.87002(16) -0.15720(13) 0.0370(5) Uani 1 1 d .
C46 C 0.95458(17) 0.91534(15) -0.11221(12) 0.0318(5) Uani 1 1 d .
C47 C 0.92716(16) 0.88390(15) -0.04047(12) 0.0292(5) Uani 1 1 d .
C48 C 0.90972(18) 0.66565(15) -0.02597(12) 0.0338(5) Uani 1 1 d .
H48A H 0.9626 0.6206 0.0040 0.051 Uiso 1 1 calc R
H48B H 0.9105 0.6457 -0.0648 0.051 Uiso 1 1 calc R
H48C H 0.8472 0.6729 0.0028 0.051 Uiso 1 1 calc R
C49 C 0.97477(17) 0.73397(16) -0.17902(13) 0.0354(5) Uani 1 1 d .
H49A H 1.0281 0.7437 -0.2156 0.042 Uiso 1 1 calc R
H49B H 0.9937 0.6686 -0.1527 0.042 Uiso 1 1 calc R
C50 C 0.98914(18) 0.91170(16) -0.23734(12) 0.0355(5) Uani 1 1 d .
H50A H 0.9622 0.9776 -0.2506 0.053 Uiso 1 1 calc R
H50B H 0.9596 0.8934 -0.2636 0.053 Uiso 1 1 calc R
H50C H 1.0598 0.8907 -0.2490 0.053 Uiso 1 1 calc R
C51 C 0.97578(17) 1.00168(15) -0.14323(13) 0.0362(5) Uani 1 1 d .
H51A H 0.9976 1.0115 -0.1063 0.043 Uiso 1 1 calc R
H51B H 1.0276 0.9978 -0.1828 0.043 Uiso 1 1 calc R
C52 C 0.91258(17) 0.93423(16) 0.00943(13) 0.0353(5) Uani 1 1 d .
H52A H 0.9588 0.9649 -0.0057 0.053 Uiso 1 1 calc R
H52B H 0.9236 0.8916 0.0579 0.053 Uiso 1 1 calc R
H52C H 0.8459 0.9789 0.0085 0.053 Uiso 1 1 calc R
C53 C 0.89218(19) 1.15118(17) -0.21807(13) 0.0452(7) Uani 1 1 d .
C54 C 0.97712(18) 1.16748(16) -0.24825(12) 0.0357(5) Uani 1 1 d .
H54 H 1.0384 1.1225 -0.2334 0.043 Uiso 1 1 calc R
C55 C 0.97240(19) 1.24955(16) -0.30020(12) 0.0392(6) Uani 1 1 d .
H55 H 1.0305 1.2607 -0.3208 0.047 Uiso 1 1 calc R
C56 C 0.88274(18) 1.31531(17) -0.32196(13) 0.0392(6) Uani 1 1 d .
C57 C 0.79779(19) 1.29900(17) -0.29178(13) 0.0450(7) Uani 1 1 d .
H57 H 0.7365 1.3439 -0.3067 0.054 Uiso 1 1 calc R
C58 C 0.8025(2) 1.21694(17) -0.23984(13) 0.0489(7) Uani 1 1 d .
H58 H 0.7445 1.2058 -0.2192 0.059 Uiso 1 1 calc R
C59 C 0.87678(17) 1.40100(16) -0.38060(12) 0.0349(5) Uani 1 1 d .
C60 C 0.88784(17) 0.73752(16) -0.26329(12) 0.0332(5) Uani 1 1 d .
C61 C 0.97065(18) 0.67878(16) -0.28975(13) 0.0346(5) Uani 1 1 d .
H61 H 1.0315 0.6577 -0.2713 0.042 Uiso 1 1 calc R
C62 C 0.96443(17) 0.65086(16) -0.34329(12) 0.0327(5) Uani 1 1 d .
H62 H 1.0225 0.6166 -0.3647 0.039 Uiso 1 1 calc R
C63 C 0.87843(17) 0.67123(16) -0.36527(12) 0.0329(5) Uani 1 1 d .
C64 C 0.79382(17) 0.72969(15) -0.33904(12) 0.0302(5) Uani 1 1 d .
H64 H 0.7328 0.7477 -0.3561 0.036 Uiso 1 1 calc R
C65 C 0.79972(18) 0.76048(16) -0.28898(13) 0.0362(5) Uani 1 1 d .
H65 H 0.7417 0.7990 -0.2708 0.043 Uiso 1 1 calc R
C66 C 0.87109(17) 0.63273(15) -0.41624(12) 0.0289(5) Uani 1 1 d .
C67 C 0.62828(18) 0.61796(15) 0.72242(13) 0.0333(5) Uani 1 1 d .
H67 H 0.6597 0.5932 0.6852 0.040 Uiso 1 1 calc R
C68 C 0.7743(2) 0.52493(18) 0.78461(14) 0.0476(7) Uani 1 1 d .
H68A H 0.7875 0.4873 0.7554 0.071 Uiso 1 1 calc R
H68B H 0.7832 0.4868 0.8345 0.071 Uiso 1 1 calc R
H68C H 0.8194 0.5569 0.7680 0.071 Uiso 1 1 calc R
C69 C 0.63796(18) 0.62244(16) 0.83660(13) 0.0362(5) Uani 1 1 d .
H69A H 0.6382 0.6833 0.8222 0.054 Uiso 1 1 calc R
H69B H 0.6777 0.5828 0.8769 0.054 Uiso 1 1 calc R
H69C H 0.5710 0.6246 0.8507 0.054 Uiso 1 1 calc R
C70 C 0.60849(17) 0.82118(15) 0.52657(12) 0.0314(5) Uani 1 1 d .
H70 H 0.6211 0.7790 0.5035 0.038 Uiso 1 1 calc R
C71 C 0.70510(19) 0.88816(17) 0.42667(13) 0.0387(6) Uani 1 1 d .
H71A H 0.7365 0.8272 0.4236 0.058 Uiso 1 1 calc R
H71B H 0.7551 0.9111 0.4241 0.058 Uiso 1 1 calc R
H71C H 0.6639 0.9279 0.3871 0.058 Uiso 1 1 calc R
C72 C 0.62863(19) 0.95512(16) 0.52613(13) 0.0356(5) Uani 1 1 d .
H72A H 0.5776 0.9539 0.5655 0.053 Uiso 1 1 calc R
H72B H 0.6088 1.0147 0.4894 0.053 Uiso 1 1 calc R
H72C H 0.6893 0.9429 0.5438 0.053 Uiso 1 1 calc R
Co1 Co 1.0000 0.5000 0.5000 0.02843(10) Uani 1 2 d S
Co2 Co 0.21643(3) 0.82821(2) 0.617563(18) 0.03806(8) Uani 1 1 d .
Co3 Co 0.47597(2) 0.73515(2) 0.621247(17) 0.03045(7) Uani 1 1 d .
Co4 Co 0.75155(2) 0.57851(2) 0.531951(15) 0.02949(7) Uani 1 1 d .
N1 N 0.67704(15) 0.58855(13) 0.77868(11) 0.0381(5) Uani 1 1 d .
N2 N 0.64404(15) 0.88567(13) 0.49549(10) 0.0347(4) Uani 1 1 d .
O1 O 0.26948(12) 0.85769(11) 1.52054(9) 0.0392(4) Uani 1 1 d .
O2 O 0.43009(12) 0.79203(10) 1.52158(8) 0.0317(3) Uani 1 1 d .
O3 O 0.38282(12) 1.00866(11) 1.19545(8) 0.0387(4) Uani 1 1 d .
O4 O 0.32425(11) 1.32703(10) 0.91216(8) 0.0302(3) Uani 1 1 d .
O5 O 0.40441(11) 1.65103(10) 0.66340(8) 0.0316(3) Uani 1 1 d .
O6 O 0.24317(13) 1.70551(11) 0.67871(9) 0.0426(4) Uani 1 1 d .
O7 O 0.31745(11) 1.01929(10) 0.88647(8) 0.0347(4) Uani 1 1 d .
O8 O 0.21753(13) 0.90033(11) 0.66920(9) 0.0395(4) Uani 1 1 d .
O9 O 0.37284(12) 0.82442(11) 0.66347(9) 0.0339(4) Uani 1 1 d .
O10 O 0.54691(12) 0.67389(11) 0.71516(8) 0.0344(4) Uani 1 1 d .
O11 O 0.55931(12) 0.81355(10) 0.58464(8) 0.0326(4) Uani 1 1 d .
O12 O 0.07957(12) 0.85348(11) 0.60361(9) 0.0364(4) Uani 1 1 d .
H12A H 0.0438 0.8582 0.6410 0.055 Uiso 1 1 calc R
O13 O 0.73232(11) 0.67589(10) 0.42651(7) 0.0281(3) Uani 1 1 d .
O14 O 0.86577(11) 0.55733(10) 0.44887(8) 0.0297(3) Uani 1 1 d .
O15 O 0.93195(12) 0.71800(11) 0.11006(8) 0.0374(4) Uani 1 1 d .
O16 O 0.88706(12) 1.07405(11) -0.16856(9) 0.0435(4) Uani 1 1 d .
O17 O 0.79473(11) 1.46536(10) -0.38708(8) 0.0299(3) Uani 1 1 d .
O18 O 0.95462(12) 1.40429(11) -0.42034(8) 0.0383(4) Uani 1 1 d .
O19 O 0.88628(12) 0.76788(11) -0.21173(8) 0.0336(4) Uani 1 1 d .
O20 O 0.94815(11) 0.58444(11) -0.43974(8) 0.0332(4) Uani 1 1 d .
O21 O 0.78609(11) 0.65198(10) -0.43094(8) 0.0303(3) Uani 1 1 d .
O1W O 0.59698(11) 0.62994(10) 0.57789(8) 0.0305(3) Uani 1 1 d .
O2W O 0.70177(12) 0.51095(10) 0.49812(8) 0.0322(3) Uani 1 1 d .
O3W O 0.5229(2) 0.5099(2) 0.61349(18) 0.0447(9) Uani 0.50 1 d P
O4W O 0.8311(3) 0.3690(2) 0.47979(19) 0.0424(8) Uani 0.50 1 d P
O5W O 0.2838(4) 0.6907(4) 0.9534(3) 0.0423(14) Uani 0.30 1 d P
O6W O 0.6891(3) 0.3156(3) 0.5088(2) 0.0331(9) Uani 0.40 1 d P
O7W O 0.3725(5) 0.5871(4) 0.1582(3) 0.0565(18) Uani 0.30 1 d P
O8W O 0.9824(2) 0.87892(18) 0.43455(14) 0.0339(6) Uani 0.60 1 d P
O9W O 0.2597(3) 0.6696(3) 0.8577(2) 0.0364(9) Uani 0.40 1 d P
O10W O 0.4481(2) 0.3911(2) 0.64808(15) 0.0418(7) Uani 0.60 1 d P
O11W O 0.5570(4) 0.3074(4) 0.7405(3) 0.0444(15) Uani 0.30 1 d P
O12W O 0.5000 0.5000 0.0000 0.0406(7) Uani 0.80 2 d SP
O13W O 0.8230(4) 0.3152(4) 0.9085(3) 0.0429(14) Uani 0.30 1 d P
O14W O 0.1718(3) 0.4870(3) 0.0330(2) 0.0412(10) Uani 0.40 1 d P
O15W O 0.7238(2) 0.2440(2) 0.96433(17) 0.0378(8) Uani 0.50 1 d P

loop_
_atom_site_aniso_label
_atom_site_aniso_U_11
_atom_site_aniso_U_22
_atom_site_aniso_U_33
_atom_site_aniso_U_23
_atom_site_aniso_U_13
_atom_site_aniso_U_12
C1 0.0338(14) 0.0510(15) 0.0330(13) -0.0045(11) -0.0040(10) -0.0142(12)
C2 0.0321(13) 0.0330(12) 0.0386(13) 0.0063(10) -0.0057(10) -0.0153(10)
C3 0.0305(12) 0.0404(13) 0.0344(12) -0.0066(10) -0.0061(10) -0.0174(11)
C4 0.0317(13) 0.0412(13) 0.0359(13) -0.0035(10) -0.0028(10) -0.0188(11)
C5 0.0305(12) 0.0412(13) 0.0287(12) -0.0062(10) 0.0021(9) -0.0166(11)
C6 0.0286(12) 0.0391(13) 0.0345(13) 0.0045(10) -0.0031(10) -0.0155(11)
C7 0.0270(12) 0.0388(13) 0.0335(13) 0.0029(10) 0.0013(10) -0.0120(10)
C8 0.0305(13) 0.0356(13) 0.0337(13) -0.0011(10) -0.0003(10) -0.0010(10)
C9 0.0264(12) 0.0363(13) 0.0313(12) -0.0023(10) -0.0046(9) -0.0100(10)
C10 0.0303(12) 0.0384(13) 0.0306(12) -0.0011(10) -0.0100(10) -0.0102(10)
C11 0.0266(12) 0.0380(13) 0.0323(12) -0.0067(10) -0.0044(9) -0.0094(10)
C12 0.0298(12) 0.0316(12) 0.0324(12) 0.0020(10) -0.0126(10) -0.0036(10)
C13 0.0348(13) 0.0348(13) 0.0318(12) 0.0029(10) -0.0090(10) -0.0127(11)
C14 0.0340(13) 0.0316(12) 0.0360(13) -0.0039(10) -0.0019(10) -0.0064(10)
C15 0.0287(12) 0.0395(13) 0.0390(13) -0.0069(10) -0.0200(10) -0.0073(10)
C16 0.0318(13) 0.0393(13) 0.0367(13) -0.0029(11) -0.0077(10) -0.0128(11)
C17 0.0280(12) 0.0353(12) 0.0345(13) -0.0084(10) -0.0125(10) -0.0008(10)
C18 0.0282(12) 0.0351(12) 0.0374(13) -0.0050(10) 0.0023(10) -0.0165(10)
C19 0.0357(14) 0.0423(14) 0.0373(13) 0.0025(11) -0.0118(11) -0.0189(11)
C20 0.0332(12) 0.0323(12) 0.0354(12) -0.0085(10) -0.0134(10) -0.0149(10)
C21 0.0334(13) 0.0335(12) 0.0360(13) 0.0022(10) -0.0133(10) -0.0149(10)
C22 0.0321(13) 0.0358(13) 0.0384(13) -0.0013(10) -0.0091(10) -0.0161(11)
C23 0.0387(14) 0.0470(15) 0.0343(13) 0.0115(11) -0.0168(11) -0.0215(12)
C24 0.0325(13) 0.0336(13) 0.0473(15) 0.0074(11) -0.0123(11) -0.0138(11)
C25 0.0328(14) 0.0430(14) 0.0481(15) 0.0098(12) -0.0130(11) -0.0179(12)
C26 0.0400(14) 0.0340(12) 0.0269(12) -0.0078(10) 0.0060(10) -0.0148(11)
C27 0.0244(11) 0.0337(12) 0.0370(13) -0.0155(10) -0.0024(10) -0.0015(10)
C28 0.0333(13) 0.0407(14) 0.0343(13) -0.0162(11) 0.0040(10) 0.0019(11)
C29 0.0281(12) 0.0418(14) 0.0405(14) -0.0192(11) 0.0105(10) -0.0071(11)
C30 0.0294(12) 0.0381(13) 0.0358(13) -0.0167(10) 0.0170(10) -0.0167(10)
C31 0.0294(12) 0.0402(13) 0.0363(13) -0.0173(11) 0.0041(10) -0.0126(10)
C32 0.0303(12) 0.0333(12) 0.0347(12) -0.0143(10) -0.0045(10) -0.0061(10)
C33 0.0360(13) 0.0377(13) 0.0376(13) -0.0134(11) 0.0114(10) -0.0205(11)
C34 0.0338(12) 0.0326(12) 0.0230(11) -0.0015(9) -0.0052(9) -0.0162(10)
C35 0.0320(12) 0.0348(12) 0.0242(11) -0.0026(9) -0.0037(9) -0.0144(10)
C36 0.0312(12) 0.0397(13) 0.0277(12) -0.0042(10) -0.0065(10) -0.0101(10)
C37 0.0270(12) 0.0337(12) 0.0292(11) -0.0108(9) -0.0090(9) -0.0033(10)
C38 0.0336(13) 0.0336(12) 0.0280(12) -0.0018(10) -0.0040(10) -0.0086(10)
C39 0.0310(13) 0.0354(13) 0.0305(12) 0.0030(10) -0.0038(10) -0.0006(10)
C40 0.0367(13) 0.0351(12) 0.0271(12) -0.0040(10) -0.0043(10) -0.0099(11)
C41 0.0329(13) 0.0376(13) 0.0293(12) 0.0054(10) -0.0051(10) -0.0132(11)
C42 0.0305(12) 0.0314(12) 0.0290(11) -0.0075(9) -0.0004(9) -0.0134(10)
C43 0.0327(12) 0.0378(12) 0.0349(12) -0.0075(10) -0.0132(10) -0.0196(10)
C44 0.0288(12) 0.0408(13) 0.0329(12) -0.0129(10) -0.0041(9) -0.0153(10)
C45 0.0368(13) 0.0370(13) 0.0334(13) -0.0110(10) -0.0018(10) -0.0115(11)
C46 0.0329(12) 0.0340(12) 0.0283(11) -0.0046(9) -0.0031(9) -0.0171(10)
C47 0.0275(11) 0.0328(12) 0.0281(11) -0.0062(9) -0.0050(9) -0.0141(10)
C48 0.0385(13) 0.0335(12) 0.0339(12) -0.0090(10) -0.0107(10) -0.0155(11)
C49 0.0298(12) 0.0386(13) 0.0402(13) -0.0162(11) -0.0066(10) -0.0102(10)
C50 0.0318(13) 0.0400(13) 0.0337(13) -0.0135(10) 0.0036(10) -0.0145(11)
C51 0.0317(12) 0.0334(12) 0.0357(13) 0.0048(10) -0.0084(10) -0.0168(10)
C52 0.0302(12) 0.0385(13) 0.0406(13) -0.0173(11) -0.0003(10) -0.0134(11)
C53 0.0354(14) 0.0403(14) 0.0328(13) 0.0122(11) 0.0009(10) -0.0133(11)
C54 0.0372(13) 0.0320(12) 0.0292(12) 0.0017(10) -0.0031(10) -0.0154(11)
C55 0.0362(13) 0.0365(13) 0.0283(12) 0.0064(10) -0.0043(10) -0.0129(11)
C56 0.0311(13) 0.0381(13) 0.0333(13) 0.0077(10) -0.0048(10) -0.0154(11)
C57 0.0330(13) 0.0397(14) 0.0357(13) 0.0143(11) 0.0037(10) -0.0170(11)
C58 0.0386(14) 0.0387(14) 0.0354(14) 0.0172(11) 0.0015(11) -0.0123(12)
C59 0.0301(12) 0.0382(13) 0.0246(11) 0.0087(10) -0.0062(9) -0.0170(11)
C60 0.0340(13) 0.0370(13) 0.0332(12) -0.0180(10) -0.0028(10) -0.0117(10)
C61 0.0354(13) 0.0341(12) 0.0395(13) -0.0199(10) -0.0042(10) -0.0098(10)
C62 0.0331(13) 0.0384(13) 0.0294(12) -0.0166(10) -0.0011(10) -0.0118(10)
C63 0.0358(13) 0.0360(12) 0.0327(12) -0.0153(10) -0.0028(10) -0.0151(11)
C64 0.0314(12) 0.0312(12) 0.0340(12) -0.0133(10) -0.0064(9) -0.0128(10)
C65 0.0356(13) 0.0369(13) 0.0376(13) -0.0189(11) -0.0079(10) -0.0063(11)
C66 0.0305(12) 0.0298(11) 0.0324(12) -0.0142(9) -0.0011(9) -0.0138(10)
C67 0.0347(13) 0.0314(12) 0.0333(12) -0.0019(10) -0.0093(10) -0.0164(11)
C68 0.0431(15) 0.0396(14) 0.0377(14) -0.0107(11) -0.0140(12) 0.0087(12)
C69 0.0362(13) 0.0354(13) 0.0429(14) -0.0168(11) -0.0134(11) -0.0100(11)
C70 0.0351(13) 0.0299(12) 0.0343(13) -0.0112(10) -0.0051(10) -0.0150(10)
C71 0.0374(14) 0.0357(13) 0.0410(14) -0.0130(11) 0.0076(11) -0.0170(11)
C72 0.0421(14) 0.0331(12) 0.0401(13) -0.0142(10) -0.0098(11) -0.0164(11)
Co1 0.0308(2) 0.0313(2) 0.0222(2) -0.00604(17) -0.00008(17) -0.01419(19)
Co2 0.03635(19) 0.03729(18) 0.03572(18) -0.00401(14) -0.00530(14) -0.01534(15)
Co3 0.03120(17) 0.03180(16) 0.03250(16) -0.00745(13) -0.00903(13) -0.01503(13)
Co4 0.03143(17) 0.03259(16) 0.02241(15) -0.00425(12) -0.00038(12) -0.01534(13)
N1 0.0372(12) 0.0325(10) 0.0446(12) -0.0146(9) -0.0147(9) -0.0054(9)
N2 0.0375(11) 0.0324(10) 0.0366(11) -0.0133(9) 0.0000(9) -0.0152(9)
O1 0.0357(9) 0.0377(9) 0.0371(9) -0.0035(7) -0.0044(7) -0.0145(8)
O2 0.0357(9) 0.0354(8) 0.0330(8) -0.0100(7) -0.0086(7) -0.0196(7)
O3 0.0378(10) 0.0341(9) 0.0297(8) 0.0024(7) -0.0027(7) -0.0121(8)
O4 0.0353(9) 0.0305(8) 0.0335(8) -0.0135(7) -0.0080(7) -0.0148(7)
O5 0.0329(9) 0.0312(8) 0.0352(9) -0.0064(7) -0.0090(7) -0.0170(7)
O6 0.0432(10) 0.0381(9) 0.0369(9) -0.0047(8) -0.0055(8) -0.0122(8)
O7 0.0281(8) 0.0328(8) 0.0330(9) -0.0127(7) -0.0076(7) 0.0022(7)
O8 0.0384(10) 0.0377(9) 0.0368(9) -0.0045(7) -0.0040(7) -0.0157(8)
O9 0.0328(9) 0.0346(9) 0.0400(9) -0.0135(7) -0.0045(7) -0.0159(7)
O10 0.0309(9) 0.0391(9) 0.0361(9) -0.0114(7) -0.0083(7) -0.0136(8)
O11 0.0334(9) 0.0360(9) 0.0339(9) -0.0139(7) -0.0018(7) -0.0162(7)
O12 0.0396(10) 0.0355(9) 0.0382(9) -0.0142(8) -0.0088(7) -0.0127(8)
O13 0.0337(8) 0.0313(8) 0.0235(7) -0.0060(6) -0.0069(6) -0.0163(7)
O14 0.0341(9) 0.0305(8) 0.0230(7) -0.0045(6) -0.0023(6) -0.0145(7)
O15 0.0296(9) 0.0367(9) 0.0327(9) 0.0008(7) -0.0019(7) -0.0115(7)
O16 0.0278(9) 0.0373(9) 0.0413(10) 0.0122(8) -0.0008(7) -0.0139(7)
O17 0.0321(9) 0.0322(8) 0.0230(8) -0.0038(6) 0.0000(6) -0.0158(7)
O18 0.0341(9) 0.0338(9) 0.0315(9) 0.0025(7) -0.0008(7) -0.0114(7)
O19 0.0335(9) 0.0356(9) 0.0350(9) -0.0177(7) -0.0026(7) -0.0106(7)
O20 0.0307(9) 0.0346(9) 0.0339(9) -0.0148(7) 0.0021(7) -0.0113(7)
O21 0.0291(8) 0.0352(8) 0.0259(8) -0.0062(6) -0.0006(6) -0.0157(7)
O1W 0.0300(8) 0.0328(8) 0.0322(8) -0.0086(7) -0.0065(7) -0.0148(7)
O2W 0.0347(9) 0.0350(8) 0.0257(8) -0.0057(7) 0.0003(7) -0.0174(7)
O3W 0.0336(19) 0.0353(18) 0.042(2) 0.0125(15) -0.0067(15) -0.0122(15)
O4W 0.0360(19) 0.0396(19) 0.045(2) -0.0154(16) 0.0105(16) -0.0137(16)
O5W 0.034(3) 0.033(3) 0.038(3) -0.004(2) 0.009(2) -0.006(2)
O6W 0.035(2) 0.034(2) 0.038(2) -0.0219(18) -0.0106(18) -0.0077(18)
O7W 0.047(4) 0.046(4) 0.045(4) 0.018(3) 0.003(3) -0.022(3)
O8W 0.0357(15) 0.0368(15) 0.0424(15) -0.0177(12) -0.0110(12) -0.0172(12)
O9W 0.027(2) 0.045(2) 0.035(2) -0.0115(19) -0.0107(17) -0.0096(18)
O10W 0.0395(16) 0.0441(16) 0.0353(15) -0.0126(13) 0.0066(12) -0.0149(14)
O11W 0.034(3) 0.034(3) 0.038(3) 0.019(2) -0.008(2) -0.013(3)
O12W 0.0399(17) 0.0349(16) 0.0374(16) 0.0020(13) -0.0065(13) -0.0160(14)
O13W 0.042(3) 0.039(3) 0.046(3) -0.017(3) 0.017(3) -0.021(3)
O14W 0.042(3) 0.041(2) 0.042(2) -0.0078(19) -0.016(2) -0.016(2)
O15W 0.0361(19) 0.0439(19) 0.0368(18) -0.0174(15) -0.0204(15) -0.0051(15)

loop_
_atom_type_symbol
_atom_type_description
_atom_type_scat_dispersion_real
_atom_type_scat_dispersion_imag
_atom_type_scat_source
C C 0.0033 0.0016 'International Tables Vol C Tables 4.2.6.8 and 6.1.1.4'
H H 0.0000 0.0000 'International Tables Vol C Tables 4.2.6.8 and 6.1.1.4'
N N 0.0061 0.0033 'International Tables Vol C Tables 4.2.6.8 and 6.1.1.4'
O O 0.0106 0.0060 'International Tables Vol C Tables 4.2.6.8 and 6.1.1.4'
Co Co 0.3494 0.9721 'International Tables Vol C Tables 4.2.6.8 and 6.1.1.4'

loop_
_geom_angle_atom_site_label_1
_geom_angle_atom_site_label_2
_geom_angle_atom_site_label_3
_geom_angle
_geom_angle_site_symmetry_1
_geom_angle_site_symmetry_3
O2 C1 O1 124.9(2) . .
O2 C1 C2 121.5(2) . .
O1 C1 C2 113.6(2) . .
C3 C2 C7 117.6(2) . .
C3 C2 C1 121.5(2) . .
C7 C2 C1 120.8(2) . .
C4 C3 C2 120.2(2) . .
C4 C3 H3 119.9 . .
C2 C3 H3 119.9 . .
C3 C4 C5 121.2(2) . .
C3 C4 H4 119.4 . .
C5 C4 H4 119.4 . .
O3 C5 C6 124.7(2) . .
O3 C5 C4 115.34(19) . .
C6 C5 C4 120.0(2) . .
C5 C6 C7 119.6(2) . .
C5 C6 H6 120.2 . .
C7 C6 H6 120.2 . .
C6 C7 C2 120.8(2) . .
C6 C7 H7 119.6 . .
C2 C7 H7 119.6 . .
O3 C8 C9 103.97(17) . .
O3 C8 H8A 111.0 . .
C9 C8 H8A 111.0 . .
O3 C8 H8B 111.0 . .
C9 C8 H8B 111.0 . .
H8A C8 H8B 109.0 . .
C14 C9 C10 120.0(2) . .
C14 C9 C8 118.5(2) . .
C10 C9 C8 121.5(2) . .
C9 C10 C11 118.3(2) . .
C9 C10 C16 123.4(2) . .
C11 C10 C16 118.3(2) . .
C12 C11 C10 120.3(2) . .
C12 C11 C17 119.0(2) . .
C10 C11 C17 120.7(2) . .
C11 C12 C13 119.9(2) . .
C11 C12 C18 119.5(2) . .
C13 C12 C18 120.4(2) . .
C12 C13 C14 120.7(2) . .
C12 C13 C19 116.6(2) . .
C14 C13 C19 122.3(2) . .
C9 C14 C13 120.7(2) . .
C9 C14 C15 118.1(2) . .
C13 C14 C15 120.7(2) . .
C14 C15 H15B 109.5 . .
C14 C15 H15C 109.5 . .
H15B C15 H15C 109.5 . .
C14 C15 H15A 109.5 . .
H15B C15 H15A 109.5 . .
H15C C15 H15A 109.5 . .
C10 C16 H16B 109.5 . .
C10 C16 H16C 109.5 . .
H16B C16 H16C 109.5 . .
C10 C16 H16A 109.5 . .
H16B C16 H16A 109.5 . .
H16C C16 H16A 109.5 . .
O7 C17 C11 106.98(17) . .
O7 C17 H17A 110.3 . .
C11 C17 H17A 110.3 . .
O7 C17 H17B 110.3 . .
C11 C17 H17B 110.3 . .
H17A C17 H17B 108.6 . .
C12 C18 H18A 109.5 . .
C12 C18 H18B 109.5 . .
H18A C18 H18B 109.5 . .
C12 C18 H18C 109.5 . .
H18A C18 H18C 109.5 . .
H18B C18 H18C 109.5 . .
O4 C19 C13 98.17(17) . .
O4 C19 H19A 112.1 . .
C13 C19 H19A 112.1 . .
O4 C19 H19B 112.1 . .
C13 C19 H19B 112.1 . .
H19A C19 H19B 109.8 . .
O4 C20 C21 123.45(19) . .
O4 C20 C25 116.55(19) . .
C21 C20 C25 120.0(2) . .
C20 C21 C22 120.0(2) . .
C20 C21 H21 120.0 . .
C22 C21 H21 120.0 . .
C23 C22 C21 120.0(2) . .
C23 C22 H22 120.0 . .
C21 C22 H22 120.0 . .
C24 C23 C22 120.0(2) . .
C24 C23 C26 122.2(2) . .
C22 C23 C26 117.7(2) . .
C25 C24 C23 120.0(2) . .
C25 C24 H24 120.0 . .
C23 C24 H24 120.0 . .
C24 C25 C20 120.0(2) . .
C24 C25 H25 120.0 . .
C20 C25 H25 120.0 . .
O5 C26 O6 127.80(19) . .
O5 C26 C23 119.1(2) . .
O6 C26 C23 113.1(2) . .
O7 C27 C28 125.3(2) . .
O7 C27 C32 114.59(18) . .
C28 C27 C32 120.0(2) . .
C27 C28 C29 120.0(2) . .
C27 C28 H28 120.0 . .
C29 C28 H28 120.0 . .
C28 C29 C30 120.0(2) . .
C28 C29 H29 120.0 . .
C30 C29 H29 120.0 . .
C31 C30 C29 120.0(2) . .
C31 C30 C33 118.1(2) . .
C29 C30 C33 121.9(2) . .
C32 C31 C30 120.0(2) . .
C32 C31 H31 120.0 . .
C30 C31 H31 120.0 . .
C31 C32 C27 120.0(2) . .
C31 C32 H32 120.0 . .
C27 C32 H32 120.0 . .
O8 C33 O9 119.7(2) . .
O8 C33 C30 119.8(2) . .
O9 C33 C30 120.4(2) . .
O14 C34 O13 119.24(17) . .
O14 C34 C35 122.3(2) . .
O13 C34 C35 118.41(18) . .
O14 C34 Co4 59.53(9) . .
O13 C34 Co4 59.85(8) . .
C35 C34 Co4 174.13(17) . .
C36 C35 C40 120.0(2) . .
C36 C35 C34 120.7(2) . .
C40 C35 C34 119.2(2) . .
C37 C36 C35 120.0(2) . .
C37 C36 H36 120.0 . .
C35 C36 H36 120.0 . .
C38 C37 C36 120.0(2) . .
C38 C37 H37 120.0 . .
C36 C37 H37 120.0 . .
C37 C38 C39 120.0(2) . .
C37 C38 O15 115.7(2) . .
C39 C38 O15 124.17(19) . .
C38 C39 C40 120.0(2) . .
C38 C39 H39 120.0 . .
C40 C39 H39 120.0 . .
C39 C40 C35 120.0(2) . .
C39 C40 H40 120.0 . .
C35 C40 H40 120.0 . .
O15 C41 C42 110.63(18) . .
O15 C41 H41A 109.5 . .
C42 C41 H41A 109.5 . .
O15 C41 H41B 109.5 . .
C42 C41 H41B 109.5 . .
H41A C41 H41B 108.1 . .
C43 C42 C47 120.0(2) . .
C43 C42 C41 122.6(2) . .
C47 C42 C41 117.3(2) . .
C42 C43 C44 119.6(2) . .
C42 C43 C48 120.1(2) . .
C44 C43 C48 120.2(2) . .
C43 C44 C45 120.8(2) . .
C43 C44 C49 122.5(2) . .
C45 C44 C49 116.7(2) . .
C46 C45 C44 117.8(2) . .
C46 C45 C50 120.1(2) . .
C44 C45 C50 122.0(2) . .
C45 C46 C47 122.3(2) . .
C45 C46 C51 117.52(18) . .
C47 C46 C51 120.17(19) . .
C46 C47 C42 119.1(2) . .
C46 C47 C52 122.45(18) . .
C42 C47 C52 118.38(18) . .
C43 C48 H48A 109.5 . .
C43 C48 H48B 109.5 . .
H48A C48 H48B 109.5 . .
C43 C48 H48C 109.5 . .
H48A C48 H48C 109.5 . .
H48B C48 H48C 109.5 . .
O19 C49 C44 106.87(17) . .
O19 C49 H49A 110.3 . .
C44 C49 H49A 110.3 . .
O19 C49 H49B 110.3 . .
C44 C49 H49B 110.3 . .
H49A C49 H49B 108.6 . .
C45 C50 H50A 109.5 . .
C45 C50 H50B 109.5 . .
H50A C50 H50B 109.5 . .
C45 C50 H50C 109.5 . .
H50A C50 H50C 109.5 . .
H50B C50 H50C 109.5 . .
O16 C51 C46 106.94(16) . .
O16 C51 H51A 110.3 . .
C46 C51 H51A 110.3 . .
O16 C51 H51B 110.3 . .
C46 C51 H51B 110.3 . .
H51A C51 H51B 108.6 . .
C47 C52 H52A 109.5 . .
C47 C52 H52B 109.5 . .
H52A C52 H52B 109.5 . .
C47 C52 H52C 109.5 . .
H52A C52 H52C 109.5 . .
H52B C52 H52C 109.5 . .
O16 C53 C54 125.8(2) . .
O16 C53 C58 114.2(2) . .
C54 C53 C58 120.0(2) . .
C53 C54 C55 120.0(2) . .
C53 C54 H54 120.0 . .
C55 C54 H54 120.0 . .
C56 C55 C54 120.0(2) . .
C56 C55 H55 120.0 . .
C54 C55 H55 120.0 . .
C55 C56 C57 120.0(2) . .
C55 C56 C59 120.7(2) . .
C57 C56 C59 119.2(2) . .
C58 C57 C56 120.0(2) . .
C58 C57 H57 120.0 . .
C56 C57 H57 120.0 . .
C57 C58 C53 120.0(2) . .
C57 C58 H58 120.0 . .
C53 C58 H58 120.0 . .
O17 C59 O18 125.1(2) . .
O17 C59 C56 117.1(2) . .
O18 C59 C56 117.7(2) . .
O19 C60 C61 124.5(2) . .
O19 C60 C65 118.4(2) . .
C61 C60 C65 116.9(2) . .
C60 C61 C62 120.1(2) . .
C60 C61 H61 120.0 . .
C62 C61 H61 120.0 . .
C63 C62 C61 121.6(2) . .
C63 C62 H62 119.2 . .
C61 C62 H62 119.2 . .
C62 C63 C64 119.0(2) . .
C62 C63 C66 121.4(2) . .
C64 C63 C66 119.5(2) . .
C65 C64 C63 119.5(2) . .
C65 C64 H64 120.2 . .
C63 C64 H64 120.2 . .
C64 C65 C60 122.5(2) . .
C64 C65 H65 118.8 . .
C60 C65 H65 118.8 . .
O20 C66 O21 126.3(2) . .
O20 C66 C63 116.8(2) . .
O21 C66 C63 116.9(2) . .
O10 C67 N1 124.6(2) . .
O10 C67 H67 117.7 . .
N1 C67 H67 117.7 . .
N1 C68 H68A 109.5 . .
N1 C68 H68B 109.5 . .
H68A C68 H68B 109.5 . .
N1 C68 H68C 109.5 . .
H68A C68 H68C 109.5 . .
H68B C68 H68C 109.5 . .
N1 C69 H69A 109.5 . .
N1 C69 H69B 109.5 . .
H69A C69 H69B 109.5 . .
N1 C69 H69C 109.5 . .
H69A C69 H69C 109.5 . .
H69B C69 H69C 109.5 . .
O11 C70 N2 122.6(2) . .
O11 C70 H70 118.7 . .
N2 C70 H70 118.7 . .
N2 C71 H71A 109.5 . .
N2 C71 H71B 109.5 . .
H71A C71 H71B 109.5 . .
N2 C71 H71C 109.5 . .
H71A C71 H71C 109.5 . .
H71B C71 H71C 109.5 . .
N2 C72 H72A 109.5 . .
N2 C72 H72B 109.5 . .
H72A C72 H72B 109.5 . .
N2 C72 H72C 109.5 . .
H72A C72 H72C 109.5 . .
H72B C72 H72C 109.5 . .
O18 Co1 O18 180.00(8) 2_775 1_546
O18 Co1 O20 91.60(7) 2_775 2_765
O18 Co1 O20 88.40(7) 1_546 2_765
O18 Co1 O20 88.40(7) 2_775 1_556
O18 Co1 O20 91.60(7) 1_546 1_556
O20 Co1 O20 180.000(1) 2_765 1_556
O18 Co1 O14 88.67(6) 2_775 .
O18 Co1 O14 91.33(6) 1_546 .
O20 Co1 O14 85.63(6) 2_765 .
O20 Co1 O14 94.37(6) 1_556 .
O18 Co1 O14 91.33(6) 2_775 2_766
O18 Co1 O14 88.67(6) 1_546 2_766
O20 Co1 O14 94.37(6) 2_765 2_766
O20 Co1 O14 85.63(6) 1_556 2_766
O14 Co1 O14 180.00(7) . 2_766
O1 Co2 O6 121.89(8) 1_554 1_545
O1 Co2 O8 115.25(7) 1_554 .
O6 Co2 O8 110.35(7) 1_545 .
O1 Co2 O12 100.05(7) 1_554 .
O6 Co2 O12 95.54(7) 1_545 .
O8 Co2 O12 110.67(7) . .
O9 Co3 O5 90.84(7) . 1_545
O9 Co3 O2 97.70(7) . 1_554
O5 Co3 O2 98.36(6) 1_545 1_554
O9 Co3 O11 90.92(6) . .
O5 Co3 O11 174.60(6) 1_545 .
O2 Co3 O11 86.47(6) 1_554 .
O9 Co3 O10 89.32(7) . .
O5 Co3 O10 88.19(6) 1_545 .
O2 Co3 O10 170.28(7) 1_554 .
O11 Co3 O10 86.71(6) . .
O9 Co3 O1W 177.34(6) . .
O5 Co3 O1W 88.92(6) 1_545 .
O2 Co3 O1W 84.95(6) 1_554 .
O11 Co3 O1W 89.09(6) . .
O10 Co3 O1W 88.02(6) . .
O17 Co4 O21 96.01(6) 1_546 1_556
O17 Co4 O2W 85.28(6) 1_546 .
O21 Co4 O2W 173.85(7) 1_556 .
O17 Co4 O14 104.00(6) 1_546 .
O21 Co4 O14 101.31(6) 1_556 .
O2W Co4 O14 84.16(6) . .
O17 Co4 O13 163.18(6) 1_546 .
O21 Co4 O13 94.18(6) 1_556 .
O2W Co4 O13 86.01(6) . .
O14 Co4 O13 60.75(6) . .
O17 Co4 O1W 95.76(6) 1_546 .
O21 Co4 O1W 90.41(6) 1_556 .
O2W Co4 O1W 83.47(6) . .
O14 Co4 O1W 155.68(6) . .
O13 Co4 O1W 97.51(6) . .
O17 Co4 C34 133.15(5) 1_546 .
O21 Co4 C34 100.28(5) 1_556 .
O2W Co4 C34 83.05(5) . .
O14 Co4 C34 29.74(5) . .
O13 Co4 C34 31.06(5) . .
O1W Co4 C34 127.46(5) . .
C67 N1 C69 122.5(2) . .
C67 N1 C68 123.4(2) . .
C69 N1 C68 114.1(2) . .
C70 N2 C72 123.5(2) . .
C70 N2 C71 119.0(2) . .
C72 N2 C71 117.47(19) . .
C1 O1 Co2 133.48(11) . 1_556
C1 O2 Co3 141.00(12) . 1_556
C5 O3 C8 116.07(14) . .
C20 O4 C19 116.49(13) . .
C26 O5 Co3 143.15(11) . 1_565
C26 O6 Co2 125.58(12) . 1_565
C27 O7 C17 117.43(14) . .
C33 O8 Co2 113.13(11) . .
C33 O9 Co3 172.43(12) . .
C67 O10 Co3 125.31(16) . .
C70 O11 Co3 122.44(14) . .
Co2 O12 H12A 109.5 . .
C34 O13 Co4 89.10(9) . .
C34 O14 Co4 90.73(11) . .
C34 O14 Co1 141.86(10) . .
Co4 O14 Co1 104.98(6) . .
C38 O15 C41 115.73(14) . .
C53 O16 C51 118.48(18) . .
C59 O17 Co4 128.68(14) . 1_564
C59 O18 Co1 137.59(15) . 1_564
C60 O19 C49 117.82(15) . .
C66 O20 Co1 141.14(15) . 1_554
C66 O21 Co4 124.22(14) . 1_554
Co4 O1W Co3 148.68(7) . .

loop_
_geom_bond_atom_site_label_1
_geom_bond_atom_site_label_2
_geom_bond_distance
_geom_bond_site_symmetry_2
C1 O2 1.210(3) .
C1 O1 1.292(3) .
C1 C2 1.475(3) .
C2 C3 1.400(3) .
C2 C7 1.400(3) .
C3 C4 1.359(3) .
C3 H3 0.9500 .
C4 C5 1.376(3) .
C4 H4 0.9500 .
C5 O3 1.342(2) .
C5 C6 1.359(3) .
C6 C7 1.389(3) .
C6 H6 0.9500 .
C7 H7 0.9500 .
C8 O3 1.446(2) .
C8 C9 1.550(3) .
C8 H8A 0.9900 .
C8 H8B 0.9900 .
C9 C14 1.366(3) .
C9 C10 1.408(4) .
C10 C11 1.430(3) .
C10 C16 1.562(3) .
C11 C12 1.368(3) .
C11 C17 1.510(3) .
C12 C13 1.380(4) .
C12 C18 1.519(3) .
C13 C14 1.384(3) .
C13 C19 1.512(3) .
C14 C15 1.533(4) .
C15 H15B 0.9800 .
C15 H15C 0.9800 .
C15 H15A 0.9800 .
C16 H16B 0.9800 .
C16 H16C 0.9800 .
C16 H16A 0.9800 .
C17 O7 1.446(2) .
C17 H17A 0.9900 .
C17 H17B 0.9900 .
C18 H18A 0.9800 .
C18 H18B 0.9800 .
C18 H18C 0.9800 .
C19 O4 1.500(2) .
C19 H19A 0.9900 .
C19 H19B 0.9900 .
C20 O4 1.361(2) .
C20 C21 1.390(3) .
C20 C25 1.390(3) .
C21 C22 1.390(3) .
C21 H21 0.9500 .
C22 C23 1.390(3) .
C22 H22 0.9500 .
C23 C24 1.390(3) .
C23 C26 1.486(3) .
C24 C25 1.390(3) .
C24 H24 0.9500 .
C25 H25 0.9500 .
C26 O5 1.226(2) .
C26 O6 1.243(2) .
C27 O7 1.349(2) .
C27 C28 1.390(3) .
C27 C32 1.390(3) .
C28 C29 1.390(4) .
C28 H28 0.9500 .
C29 C30 1.390(4) .
C29 H29 0.9500 .
C30 C31 1.390(3) .
C30 C33 1.489(4) .
C31 C32 1.390(3) .
C31 H31 0.9500 .
C32 H32 0.9500 .
C33 O8 1.247(3) .
C33 O9 1.256(2) .
C34 O14 1.235(2) .
C34 O13 1.284(2) .
C34 C35 1.485(3) .
C34 Co4 2.490(2) .
C35 C36 1.390(3) .
C35 C40 1.390(3) .
C36 C37 1.390(3) .
C36 H36 0.9500 .
C37 C38 1.390(3) .
C37 H37 0.9500 .
C38 C39 1.390(3) .
C38 O15 1.399(2) .
C39 C40 1.390(3) .
C39 H39 0.9500 .
C40 H40 0.9500 .
C41 O15 1.457(2) .
C41 C42 1.476(3) .
C41 H41A 0.9900 .
C41 H41B 0.9900 .
C42 C43 1.380(3) .
C42 C47 1.401(3) .
C43 C44 1.384(3) .
C43 C48 1.516(3) .
C44 C45 1.419(3) .
C44 C49 1.539(3) .
C45 C46 1.363(3) .
C45 C50 1.533(3) .
C46 C47 1.382(3) .
C46 C51 1.524(2) .
C47 C52 1.510(2) .
C48 H48A 0.9800 .
C48 H48B 0.9800 .
C48 H48C 0.9800 .
C49 O19 1.433(2) .
C49 H49A 0.9900 .
C49 H49B 0.9900 .
C50 H50A 0.9800 .
C50 H50B 0.9800 .
C50 H50C 0.9800 .
C51 O16 1.433(3) .
C51 H51A 0.9900 .
C51 H51B 0.9900 .
C52 H52A 0.9800 .
C52 H52B 0.9800 .
C52 H52C 0.9800 .
C53 O16 1.348(3) .
C53 C54 1.390(3) .
C53 C58 1.390(4) .
C54 C55 1.390(3) .
C54 H54 0.9500 .
C55 C56 1.390(3) .
C55 H55 0.9500 .
C56 C57 1.390(3) .
C56 C59 1.485(3) .
C57 C58 1.390(3) .
C57 H57 0.9500 .
C58 H58 0.9500 .
C59 O17 1.266(3) .
C59 O18 1.279(3) .
C60 O19 1.343(3) .
C60 C61 1.393(3) .
C60 C65 1.396(3) .
C61 C62 1.395(3) .
C61 H61 0.9500 .
C62 C63 1.343(3) .
C62 H62 0.9500 .
C63 C64 1.402(3) .
C63 C66 1.486(3) .
C64 C65 1.362(3) .
C64 H64 0.9500 .
C65 H65 0.9500 .
C66 O20 1.234(3) .
C66 O21 1.271(3) .
C67 O10 1.205(3) .
C67 N1 1.327(3) .
C67 H67 0.9500 .
C68 N1 1.421(3) .
C68 H68A 0.9800 .
C68 H68B 0.9800 .
C68 H68C 0.9800 .
C69 N1 1.421(3) .
C69 H69A 0.9800 .
C69 H69B 0.9800 .
C69 H69C 0.9800 .
C70 O11 1.239(3) .
C70 N2 1.321(3) .
C70 H70 0.9500 .
C71 N2 1.490(3) .
C71 H71A 0.9800 .
C71 H71B 0.9800 .
C71 H71C 0.9800 .
C72 N2 1.476(3) .
C72 H72A 0.9800 .
C72 H72B 0.9800 .
C72 H72C 0.9800 .
Co1 O18 2.0559(15) 2_775
Co1 O18 2.0559(15) 1_546
Co1 O20 2.0639(15) 2_765
Co1 O20 2.0639(15) 1_556
Co1 O14 2.1752(15) .
Co1 O14 2.1752(15) 2_766
Co2 O1 1.9139(17) 1_554
Co2 O6 1.9213(17) 1_545
Co2 O8 1.9335(18) .
Co2 O12 2.0056(17) .
Co3 O9 1.9878(16) .
Co3 O5 1.9964(15) 1_545
Co3 O2 2.0352(15) 1_554
Co3 O11 2.0599(16) .
Co3 O10 2.0984(16) .
Co3 O1W 2.2699(16) .
Co4 O17 1.9787(15) 1_546
Co4 O21 1.9973(16) 1_556
Co4 O2W 2.0150(16) .
Co4 O14 2.1459(15) .
Co4 O13 2.1529(14) .
Co4 O1W 2.2470(16) .
O1 Co2 1.9139(17) 1_556
O2 Co3 2.0352(15) 1_556
O5 Co3 1.9964(15) 1_565
O6 Co2 1.9213(17) 1_565
O12 H12A 0.8400 .
O17 Co4 1.9787(15) 1_564
O18 Co1 2.0559(15) 1_564
O20 Co1 2.0639(15) 1_554
O21 Co4 1.9972(16) 1_554

loop_
_geom_torsion_atom_site_label_1
_geom_torsion_atom_site_label_2
_geom_torsion_atom_site_label_3
_geom_torsion_atom_site_label_4
_geom_torsion
_geom_torsion_site_symmetry_1
_geom_torsion_site_symmetry_4
O2 C1 C2 C3 -3.8(4) . .
O1 C1 C2 C3 174.8(2) . .
O2 C1 C2 C7 175.8(2) . .
O1 C1 C2 C7 -5.6(4) . .
C7 C2 C3 C4 2.6(4) . .
C1 C2 C3 C4 -177.8(2) . .
C2 C3 C4 C5 -7.0(4) . .
C3 C4 C5 O3 -176.7(2) . .
C3 C4 C5 C6 4.6(4) . .
O3 C5 C6 C7 -176.4(2) . .
C4 C5 C6 C7 2.2(4) . .
C5 C6 C7 C2 -6.5(4) . .
C3 C2 C7 C6 4.1(4) . .
C1 C2 C7 C6 -175.5(3) . .
O3 C8 C9 C14 -82.1(2) . .
O3 C8 C9 C10 97.0(2) . .
C14 C9 C10 C11 -3.1(3) . .
C8 C9 C10 C11 177.8(2) . .
C14 C9 C10 C16 178.0(2) . .
C8 C9 C10 C16 -1.2(3) . .
C9 C10 C11 C12 0.2(3) . .
C16 C10 C11 C12 179.2(2) . .
C9 C10 C11 C17 179.1(2) . .
C16 C10 C11 C17 -1.8(3) . .
C10 C11 C12 C13 1.6(3) . .
C17 C11 C12 C13 -177.4(2) . .
C10 C11 C12 C18 -173.2(2) . .
C17 C11 C12 C18 7.9(3) . .
C11 C12 C13 C14 -0.5(4) . .
C18 C12 C13 C14 174.2(2) . .
C11 C12 C13 C19 172.4(2) . .
C18 C12 C13 C19 -13.0(3) . .
C10 C9 C14 C13 4.2(4) . .
C8 C9 C14 C13 -176.7(2) . .
C10 C9 C14 C15 176.2(2) . .
C8 C9 C14 C15 -4.6(3) . .
C12 C13 C14 C9 -2.4(4) . .
C19 C13 C14 C9 -174.8(2) . .
C12 C13 C14 C15 -174.3(2) . .
C19 C13 C14 C15 13.3(4) . .
C12 C11 C17 O7 -87.6(2) . .
C10 C11 C17 O7 93.5(2) . .
C12 C13 C19 O4 92.9(2) . .
C14 C13 C19 O4 -94.4(2) . .
O4 C20 C21 C22 -179.9(2) . .
C25 C20 C21 C22 0.0(4) . .
C20 C21 C22 C23 0.0(4) . .
C21 C22 C23 C24 0.0(4) . .
C21 C22 C23 C26 -178.2(2) . .
C22 C23 C24 C25 0.0(5) . .
C26 C23 C24 C25 178.1(3) . .
C23 C24 C25 C20 0.0(5) . .
O4 C20 C25 C24 179.9(2) . .
C21 C20 C25 C24 0.0(4) . .
C24 C23 C26 O5 -162.1(3) . .
C22 C23 C26 O5 16.1(4) . .
C24 C23 C26 O6 20.5(4) . .
C22 C23 C26 O6 -161.4(2) . .
O7 C27 C28 C29 176.9(2) . .
C32 C27 C28 C29 0.0(4) . .
C27 C28 C29 C30 0.0(4) . .
C28 C29 C30 C31 0.0(4) . .
C28 C29 C30 C33 -178.5(2) . .
C29 C30 C31 C32 0.0(4) . .
C33 C30 C31 C32 178.5(2) . .
C30 C31 C32 C27 0.0(4) . .
O7 C27 C32 C31 -177.2(2) . .
C28 C27 C32 C31 0.0(4) . .
C31 C30 C33 O8 -6.3(3) . .
C29 C30 C33 O8 172.1(2) . .
C31 C30 C33 O9 176.8(2) . .
C29 C30 C33 O9 -4.7(3) . .
O14 C34 C35 C36 3.5(3) . .
O13 C34 C35 C36 -174.2(2) . .
Co4 C34 C35 C36 -103.0(17) . .
O14 C34 C35 C40 -179.7(2) . .
O13 C34 C35 C40 2.6(3) . .
Co4 C34 C35 C40 73.8(18) . .
C40 C35 C36 C37 0.0(4) . .
C34 C35 C36 C37 176.8(2) . .
C35 C36 C37 C38 0.0(4) . .
C36 C37 C38 C39 0.0(4) . .
C36 C37 C38 O15 176.1(2) . .
C37 C38 C39 C40 0.0(4) . .
O15 C38 C39 C40 -175.7(2) . .
C38 C39 C40 C35 0.0(4) . .
C36 C35 C40 C39 0.0(4) . .
C34 C35 C40 C39 -176.8(2) . .
O15 C41 C42 C43 86.8(3) . .
O15 C41 C42 C47 -97.9(2) . .
C47 C42 C43 C44 -4.1(3) . .
C41 C42 C43 C44 171.1(2) . .
C47 C42 C43 C48 174.6(2) . .
C41 C42 C43 C48 -10.3(3) . .
C42 C43 C44 C45 -2.2(3) . .
C48 C43 C44 C45 179.2(2) . .
C42 C43 C44 C49 -179.6(2) . .
C48 C43 C44 C49 1.8(3) . .
C43 C44 C45 C46 5.6(4) . .
C49 C44 C45 C46 -176.9(2) . .
C43 C44 C45 C50 -172.0(2) . .
C49 C44 C45 C50 5.5(3) . .
C44 C45 C46 C47 -2.8(4) . .
C50 C45 C46 C47 174.9(2) . .
C44 C45 C46 C51 175.00(18) . .
C50 C45 C46 C51 -7.3(3) . .
C45 C46 C47 C42 -3.3(4) . .
C51 C46 C47 C42 178.96(18) . .
C45 C46 C47 C52 -179.5(2) . .
C51 C46 C47 C52 2.8(3) . .
C43 C42 C47 C46 6.8(3) . .
C41 C42 C47 C46 -168.6(2) . .
C43 C42 C47 C52 -176.84(18) . .
C41 C42 C47 C52 7.8(3) . .
C43 C44 C49 O19 92.1(2) . .
C45 C44 C49 O19 -85.4(2) . .
C45 C46 C51 O16 89.0(2) . .
C47 C46 C51 O16 -93.13(19) . .
O16 C53 C54 C55 178.5(3) . .
C58 C53 C54 C55 0.0(4) . .
C53 C54 C55 C56 0.0(4) . .
C54 C55 C56 C57 0.0(4) . .
C54 C55 C56 C59 -176.1(2) . .
C55 C56 C57 C58 0.0(5) . .
C59 C56 C57 C58 176.1(3) . .
C56 C57 C58 C53 0.0(5) . .
O16 C53 C58 C57 -178.7(3) . .
C54 C53 C58 C57 0.0(5) . .
C55 C56 C59 O17 -164.4(2) . .
C57 C56 C59 O17 19.5(4) . .
C55 C56 C59 O18 15.3(4) . .
C57 C56 C59 O18 -160.8(3) . .
O19 C60 C61 C62 179.7(2) . .
C65 C60 C61 C62 4.6(4) . .
C60 C61 C62 C63 -7.3(4) . .
C61 C62 C63 C64 6.7(4) . .
C61 C62 C63 C66 -172.9(2) . .
C62 C63 C64 C65 -3.7(3) . .
C66 C63 C64 C65 175.9(2) . .
C63 C64 C65 C60 1.3(4) . .
O19 C60 C65 C64 -177.2(2) . .
C61 C60 C65 C64 -1.8(4) . .
C62 C63 C66 O20 -3.1(3) . .
C64 C63 C66 O20 177.3(2) . .
C62 C63 C66 O21 176.3(2) . .
C64 C63 C66 O21 -3.3(3) . .
O14 C34 Co4 O17 -13.57(14) . 1_546
O13 C34 Co4 O17 170.65(10) . 1_546
C35 C34 Co4 O17 96.4(17) . 1_546
O14 C34 Co4 O21 94.85(9) . 1_556
O13 C34 Co4 O21 -80.94(9) . 1_556
C35 C34 Co4 O21 -155.2(17) . 1_556
O14 C34 Co4 O2W -90.39(9) . .
O13 C34 Co4 O2W 93.82(9) . .
C35 C34 Co4 O2W 19.5(17) . .
O13 C34 Co4 O14 -175.79(18) . .
C35 C34 Co4 O14 109.9(17) . .
O14 C34 Co4 O13 175.79(18) . .
C35 C34 Co4 O13 -74.3(17) . .
O14 C34 Co4 O1W -166.64(10) . .
O13 C34 Co4 O1W 17.57(12) . .
C35 C34 Co4 O1W -56.7(17) . .
O10 C67 N1 C69 -1.5(4) . .
O10 C67 N1 C68 -177.6(2) . .
O11 C70 N2 C72 -0.4(4) . .
O11 C70 N2 C71 178.1(2) . .
O2 C1 O1 Co2 4.7(4) . 1_556
C2 C1 O1 Co2 -173.91(13) . 1_556
O1 C1 O2 Co3 -16.2(4) . 1_556
C2 C1 O2 Co3 162.23(14) . 1_556
C6 C5 O3 C8 -4.1(3) . .
C4 C5 O3 C8 177.3(2) . .
C9 C8 O3 C5 -170.93(18) . .
C21 C20 O4 C19 -9.8(3) . .
C25 C20 O4 C19 170.2(2) . .
C13 C19 O4 C20 -161.71(16) . .
O6 C26 O5 Co3 34.7(4) . 1_565
C23 C26 O5 Co3 -142.31(17) . 1_565
O5 C26 O6 Co2 -7.9(3) . 1_565
C23 C26 O6 Co2 169.26(14) . 1_565
C28 C27 O7 C17 -0.1(3) . .
C32 C27 O7 C17 176.95(19) . .
C11 C17 O7 C27 172.12(17) . .
O9 C33 O8 Co2 8.5(2) . .
C30 C33 O8 Co2 -168.38(16) . .
O1 Co2 O8 C33 -75.68(12) 1_554 .
O6 Co2 O8 C33 67.25(13) 1_545 .
O12 Co2 O8 C33 171.73(12) . .
O8 C33 O9 Co3 -7.7(10) . .
C30 C33 O9 Co3 169.2(9) . .
O5 Co3 O9 C33 -48.2(9) 1_545 .
O2 Co3 O9 C33 50.3(9) 1_554 .
O11 Co3 O9 C33 136.9(9) . .
O10 Co3 O9 C33 -136.4(9) . .
O1W Co3 O9 C33 -132.9(11) . .
N1 C67 O10 Co3 170.59(17) . .
O9 Co3 O10 C67 -168.43(18) . .
O5 Co3 O10 C67 100.71(19) 1_545 .
O2 Co3 O10 C67 -31.9(5) 1_554 .
O11 Co3 O10 C67 -77.47(18) . .
O1W Co3 O10 C67 11.73(18) . .
N2 C70 O11 Co3 164.33(17) . .
O9 Co3 O11 C70 -142.79(18) . .
O5 Co3 O11 C70 108.3(7) 1_545 .
O2 Co3 O11 C70 -45.13(18) 1_554 .
O10 Co3 O11 C70 127.94(18) . .
O1W Co3 O11 C70 39.87(18) . .
O14 C34 O13 Co4 -4.16(17) . .
C35 C34 O13 Co4 173.57(19) . .
O17 Co4 O13 C34 -24.2(2) 1_546 .
O21 Co4 O13 C34 103.02(10) 1_556 .
O2W Co4 O13 C34 -83.14(10) . .
O14 Co4 O13 C34 2.39(10) . .
O1W Co4 O13 C34 -166.01(10) . .
O13 C34 O14 Co4 4.18(17) . .
C35 C34 O14 Co4 -173.5(2) . .
O13 C34 O14 Co1 -111.58(17) . .
C35 C34 O14 Co1 70.8(3) . .
Co4 C34 O14 Co1 -115.76(18) . .
O17 Co4 O14 C34 169.84(10) 1_546 .
O21 Co4 O14 C34 -90.95(10) 1_556 .
O2W Co4 O14 C34 86.20(10) . .
O13 Co4 O14 C34 -2.49(10) . .
O1W Co4 O14 C34 26.44(18) . .
O17 Co4 O14 Co1 -45.31(8) 1_546 .
O21 Co4 O14 Co1 53.89(7) 1_556 .
O2W Co4 O14 Co1 -128.96(7) . .
O13 Co4 O14 Co1 142.36(8) . .
O1W Co4 O14 Co1 171.29(11) . .
C34 Co4 O14 Co1 144.85(12) . .
O18 Co1 O14 C34 -18.08(18) 2_775 .
O18 Co1 O14 C34 161.92(18) 1_546 .
O20 Co1 O14 C34 -109.79(18) 2_765 .
O20 Co1 O14 C34 70.21(18) 1_556 .
O14 Co1 O14 C34 146(100) 2_766 .
O18 Co1 O14 Co4 -129.30(7) 2_775 .
O18 Co1 O14 Co4 50.70(7) 1_546 .
O20 Co1 O14 Co4 138.99(7) 2_765 .
O20 Co1 O14 Co4 -41.00(7) 1_556 .
O14 Co1 O14 Co4 34(100) 2_766 .
C37 C38 O15 C41 162.7(2) . .
C39 C38 O15 C41 -21.4(3) . .
C42 C41 O15 C38 174.91(18) . .
C54 C53 O16 C51 0.8(4) . .
C58 C53 O16 C51 179.3(2) . .
C46 C51 O16 C53 -158.6(2) . .
O18 C59 O17 Co4 14.1(4) . 1_564
C56 C59 O17 Co4 -166.19(17) . 1_564
O17 C59 O18 Co1 7.7(4) . 1_564
C56 C59 O18 Co1 -171.98(18) . 1_564
C61 C60 O19 C49 -3.4(3) . .
C65 C60 O19 C49 171.60(18) . .
C44 C49 O19 C60 174.83(15) . .
O21 C66 O20 Co1 -7.3(4) . 1_554
C63 C66 O20 Co1 172.04(16) . 1_554
O20 C66 O21 Co4 21.8(3) . 1_554
C63 C66 O21 Co4 -157.47(15) . 1_554
O17 Co4 O1W Co3 114.82(14) 1_546 .
O21 Co4 O1W Co3 18.74(14) 1_556 .
O2W Co4 O1W Co3 -160.62(15) . .
O14 Co4 O1W Co3 -100.73(18) . .
O13 Co4 O1W Co3 -75.53(14) . .
C34 Co4 O1W Co3 -84.57(14) . .
O9 Co3 O1W Co4 -78.9(13) . .
O5 Co3 O1W Co4 -163.59(14) 1_545 .
O2 Co3 O1W Co4 97.93(14) 1_554 .
O11 Co3 O1W Co4 11.39(14) . .
O10 Co3 O1W Co4 -75.35(14) . .
